data_2201483
loop_
_publ_author_name
'Bouchouit, Karim'
'Benali-Cherif, Nourredine'
'Benguedouar, Lamia'
'Bendheif, Leulmi'
'Merazig, Hocine'

_publ_section_title
;
 Guaninium dinitrate dihydrate
;
_journal_issue 12
_journal_name_full 'Acta Crystallographica Section E'
_journal_page_first o1397
_journal_page_last o1399
_journal_paper_doi 10.1107/S1600536802020676
_journal_volume 58
_journal_year 2002
_chemical_formula_iupac 'C5 H7 N5 O 2+, 2N O3 1-, 2H2 O'
_chemical_formula_moiety 'C5 H7 N5 O 2+, 2N O3 1-, 2H2 O'
_chemical_formula_structural 'C5 H7 N5 O 2+, 2N O3 1-, 2H2 O'
_chemical_formula_sum 'C5 H11 N7 O9'
_chemical_formula_weight 313.21
_chemical_name_common 'Guaninium dinitrate dihydrate'
_space_group_IT_number 14
_symmetry_cell_setting monoclinic
_symmetry_space_group_name_Hall '-P 2ybc'
_symmetry_space_group_name_H-M 'P 1 21/c 1'
_atom_sites_solution_hydrogens difmap
_atom_sites_solution_primary direct
_atom_sites_solution_secondary difmap
_cell_angle_alpha 90.0
_cell_angle_beta 91.01(2)
_cell_angle_gamma 90.0
_cell_formula_units_Z 4
_cell_length_a 6.6340(4)
_cell_length_b 11.9800(5)
_cell_length_c 15.8040(3)
_cell_measurement_reflns_used 8447
_cell_measurement_temperature 293(2)
_cell_measurement_theta_max 26.36
_cell_measurement_theta_min 3.09
_cell_volume 1255.83(10)
_computing_cell_refinement 'DENZO and SCALEPACK (Otwinowski & Minor, 1997)'
_computing_data_collection 'KappaCCD Reference Manual (Nonius, 1998)'
_computing_data_reduction 'DENZO and SCALEPACK'
_computing_molecular_graphics 'ORTEP-3 (Farrugia, 1997) and CAMERON (Watkin et al., 1993)'
_computing_publication_material 'WinGX (Farrugia, 1999)'
_computing_structure_refinement 'SHELXL97 (Sheldrick, 1997)'
_computing_structure_solution 'SIR92 (Altomare et al., 1993)'
_diffrn_ambient_temperature 293(2)
_diffrn_measured_fraction_theta_full 0.962
_diffrn_measured_fraction_theta_max 0.962
_diffrn_measurement_device 'Nonius KappaCCD'
_diffrn_measurement_method \f
_diffrn_radiation_monochromator graphite
_diffrn_radiation_source 'fine-focus sealed tube'
_diffrn_radiation_type MoK\a
_diffrn_radiation_wavelength 0.71073
_diffrn_reflns_av_R_equivalents 0.0490
_diffrn_reflns_av_sigmaI/netI 0.0369
_diffrn_reflns_limit_h_max 8
_diffrn_reflns_limit_h_min -7
_diffrn_reflns_limit_k_max 14
_diffrn_reflns_limit_k_min -14
_diffrn_reflns_limit_l_max 19
_diffrn_reflns_limit_l_min -19
_diffrn_reflns_number 8447
_diffrn_reflns_theta_full 26.36
_diffrn_reflns_theta_max 26.36
_diffrn_reflns_theta_min 3.09
_diffrn_standards_decay_% 0.0
_exptl_absorpt_coefficient_mu 0.157
_exptl_absorpt_correction_type none
_exptl_crystal_colour colorless
_exptl_crystal_density_diffrn 1.657
_exptl_crystal_density_method 'not measured'
_exptl_crystal_description prism
_exptl_crystal_F_000 648
_exptl_crystal_size_max 0.60
_exptl_crystal_size_mid 0.45
_exptl_crystal_size_min 0.40
_refine_diff_density_max 0.191
_refine_diff_density_min -0.217
_refine_ls_extinction_method none
_refine_ls_goodness_of_fit_ref 1.074
_refine_ls_hydrogen_treatment refall
_refine_ls_matrix_type full
_refine_ls_number_parameters 234
_refine_ls_number_reflns 2447
_refine_ls_number_restraints 0
_refine_ls_restrained_S_all 1.074
_refine_ls_R_factor_all 0.0527
_refine_ls_R_factor_gt 0.0450
_refine_ls_shift/su_max 0.020
_refine_ls_shift/su_mean 0.002
_refine_ls_structure_factor_coef Fsqd
_refine_ls_weighting_details 'calc w = 1/[\s^2^(Fo^2^)+(0.049P)^2^+0.3341P] where P = (Fo^2^+2Fc^2^)/3'
_refine_ls_weighting_scheme calc
_refine_ls_wR_factor_gt 0.1180
_refine_ls_wR_factor_ref 0.1241
_reflns_number_gt 2103
_reflns_number_total 2447
_reflns_threshold_expression I>2\s(I))
_cod_data_source_file dn6043.cif
_cod_data_source_block I
_cod_original_sg_symbol_H-M 'P 21/c'
_cod_database_code 2201483
_cod_database_fobs_code 2201483

loop_
_symmetry_equiv_pos_as_xyz
'x, y, z'
'-x, y+1/2, -z+1/2'
'-x, -y, -z'
'x, -y-1/2, z-1/2'

loop_
_atom_site_label
_atom_site_fract_x
_atom_site_fract_y
_atom_site_fract_z
_atom_site_U_iso_or_equiv
_atom_site_adp_type
_atom_site_calc_flag
_atom_site_refinement_flags
_atom_site_occupancy
_atom_site_disorder_assembly
_atom_site_disorder_group
_atom_site_type_symbol
O12 0.1344(3) 0.53124(11) 0.39602(9) 0.0631(4) Uani d . 1 . . O
O11 0.0230(3) 0.61145(14) 0.28256(10) 0.0734(5) Uani d . 1 . . O
O13 0.0589(3) 0.43204(13) 0.28621(9) 0.0674(4) Uani d . 1 . . O
N11 0.0710(2) 0.52604(13) 0.32016(9) 0.0485(4) Uani d . 1 . . N
O2W -0.1403(3) 0.43654(12) 0.13177(11) 0.0760(6) Uani d . 1 . . O
O1W 0.2164(2) 0.75207(13) 0.45477(10) 0.0599(4) Uani d . 1 . . O
N9 0.1856(2) 0.31258(12) 0.44269(8) 0.0401(3) Uani d . 1 . . N
N21 0.3793(2) 0.61465(12) 0.63401(8) 0.0415(3) Uani d . 1 . . N
C4 0.2657(2) 0.27262(12) 0.51618(10) 0.0356(3) Uani d . 1 . . C
N3 0.3334(2) 0.33209(12) 0.58462(8) 0.0384(3) Uani d . 1 . . N
N7 0.1877(2) 0.13073(12) 0.43414(9) 0.0448(3) Uani d . 1 . . N
C6 0.3424(2) 0.09195(14) 0.58112(11) 0.0425(4) Uani d . 1 . . C
N1 0.4020(2) 0.16197(12) 0.64958(9) 0.0431(4) Uani d . 1 . . N
O23 0.3629(2) 0.71799(10) 0.63284(9) 0.0578(4) Uani d . 1 . . O
C8 0.1391(3) 0.22351(14) 0.39439(11) 0.0451(4) Uani d . 1 . . C
O6 0.3555(2) -0.00821(11) 0.58649(9) 0.0603(4) Uani d . 1 . . O
O21 0.4429(2) 0.56608(11) 0.69824(8) 0.0591(4) Uani d . 1 . . O
N2 0.4731(3) 0.32712(15) 0.71854(10) 0.0509(4) Uani d . 1 . . N
C2 0.4041(2) 0.27413(13) 0.65179(10) 0.0387(4) Uani d . 1 . . C
C5 0.2695(2) 0.15926(13) 0.51179(10) 0.0395(4) Uani d . 1 . . C
O22 0.3339(3) 0.55972(11) 0.57020(9) 0.0737(5) Uani d . 1 . . O
H23 -0.156(4) 0.376(3) 0.1051(18) 0.083(8) Uiso d . 1 . . H
H24 -0.077(4) 0.432(2) 0.179(2) 0.078(8) Uiso d . 1 . . H
H12 0.180(4) 0.683(3) 0.436(2) 0.089(9) Uiso d . 1 . . H
H11 0.259(4) 0.761(2) 0.507(2) 0.082(8) Uiso d . 1 . . H
H8 0.080(3) 0.2267(17) 0.3423(14) 0.049(5) Uiso d . 1 . . H
H1 0.451(4) 0.128(2) 0.6937(17) 0.067(6) Uiso d . 1 . . H
H7 0.167(4) 0.053(2) 0.4097(17) 0.073(7) Uiso d . 1 . . H
H21 0.473(3) 0.403(2) 0.7170(14) 0.059(6) Uiso d . 1 . . H
H9 0.164(4) 0.393(2) 0.4254(16) 0.078(7) Uiso d . 1 . . H
H22 0.530(4) 0.292(2) 0.7619(16) 0.065(7) Uiso d . 1 . . H
H3 0.338(3) 0.407(2) 0.5823(14) 0.061(6) Uiso d . 1 . . H

loop_
_atom_site_aniso_label
_atom_site_aniso_U_11
_atom_site_aniso_U_22
_atom_site_aniso_U_33
_atom_site_aniso_U_12
_atom_site_aniso_U_13
_atom_site_aniso_U_23
O12 0.0969(11) 0.0459(7) 0.0455(7) 0.0012(7) -0.0228(7) 0.0042(6)
O11 0.0946(12) 0.0618(9) 0.0634(9) 0.0129(8) -0.0140(8) 0.0242(7)
O13 0.0939(11) 0.0568(9) 0.0507(8) 0.0069(7) -0.0251(7) -0.0022(6)
N11 0.0498(8) 0.0523(9) 0.0432(8) 0.0030(7) -0.0065(6) 0.0107(7)
O2W 0.1257(15) 0.0380(8) 0.0627(9) -0.0062(8) -0.0455(10) 0.0022(6)
O1W 0.0749(10) 0.0481(8) 0.0566(9) 0.0034(7) -0.0043(7) 0.0105(7)
N9 0.0475(7) 0.0358(7) 0.0368(7) 0.0041(6) -0.0044(5) 0.0042(5)
N21 0.0508(8) 0.0358(7) 0.0376(7) -0.0026(5) -0.0064(6) -0.0039(5)
C4 0.0369(7) 0.0328(8) 0.0372(8) 0.0035(6) 0.0011(6) 0.0044(6)
N3 0.0473(7) 0.0309(7) 0.0368(7) 0.0047(5) -0.0034(5) 0.0060(5)
N7 0.0528(8) 0.0365(7) 0.0448(7) 0.0024(6) -0.0055(6) -0.0018(6)
C6 0.0460(8) 0.0327(8) 0.0487(9) 0.0052(6) 0.0015(7) 0.0078(7)
N1 0.0500(8) 0.0366(7) 0.0425(8) 0.0048(6) -0.0034(6) 0.0128(6)
O23 0.0868(10) 0.0328(6) 0.0533(8) -0.0001(6) -0.0162(7) -0.0048(5)
C8 0.0513(9) 0.0442(9) 0.0396(9) 0.0041(7) -0.0054(7) 0.0004(7)
O6 0.0814(9) 0.0313(6) 0.0681(9) 0.0065(6) -0.0069(7) 0.0095(6)
O21 0.0911(10) 0.0428(7) 0.0425(7) 0.0022(6) -0.0237(6) -0.0030(5)
N2 0.0652(10) 0.0437(9) 0.0432(8) 0.0046(7) -0.0114(7) 0.0043(6)
C2 0.0411(8) 0.0379(8) 0.0371(8) 0.0048(6) 0.0005(6) 0.0071(6)
C5 0.0429(8) 0.0339(8) 0.0417(8) 0.0030(6) -0.0005(6) 0.0026(6)
O22 0.1369(15) 0.0387(7) 0.0443(7) -0.0020(8) -0.0343(8) -0.0065(5)

loop_
_atom_type_symbol
_atom_type_description
_atom_type_scat_dispersion_real
_atom_type_scat_dispersion_imag
_atom_type_scat_source
C C 0.0033 0.0016 'International Tables Vol C Tables 4.2.6.8 and 6.1.1.4'
H H 0 0 'International Tables Vol C Tables 4.2.6.8 and 6.1.1.4'
N N 0.0061 0.0033 'International Tables Vol C Tables 4.2.6.8 and 6.1.1.4'
O O 0.0106 0.006 'International Tables Vol C Tables 4.2.6.8 and 6.1.1.4'

loop_
_geom_angle_atom_site_label_1
_geom_angle_atom_site_label_2
_geom_angle_atom_site_label_3
_geom_angle
O11 N11 O13 122.10(16)
O11 N11 O12 119.92(17)
O13 N11 O12 117.98(14)
H23 O2W H24 116(3)
H12 O1W H11 120(3)
C8 N9 C4 106.77(13)
C8 N9 H9 124.9(15)
C4 N9 H9 128.3(15)
O22 N21 O21 119.55(14)
O22 N21 O23 119.85(14)
O21 N21 O23 120.60(13)
N9 C4 C5 108.43(14)
N9 C4 N3 127.81(13)
C5 C4 N3 123.76(14)
C2 N3 C4 117.45(14)
C2 N3 H3 122.4(15)
C4 N3 H3 119.9(15)
C8 N7 C5 107.81(14)
C8 N7 H7 124.3(15)
C5 N7 H7 127.9(15)
O6 C6 N1 121.03(15)
O6 C6 C5 129.40(17)
N1 C6 C5 109.57(14)
C2 N1 C6 127.80(14)
C2 N1 H1 116.6(17)
C6 N1 H1 115.4(17)
N7 C8 N9 110.35(15)
N7 C8 H8 124.7(13)
N9 C8 H8 125.0(13)
C2 N2 H21 117.7(14)
C2 N2 H22 122.1(15)
H21 N2 H22 120(2)
N2 C2 N1 120.64(15)
N2 C2 N3 119.88(15)
N1 C2 N3 119.47(15)
C4 C5 N7 106.63(14)
C4 C5 C6 121.84(15)
N7 C5 C6 131.49(15)

loop_
_geom_bond_atom_site_label_1
_geom_bond_atom_site_label_2
_geom_bond_site_symmetry_2
_geom_bond_distance
_geom_bond_publ_flag
O12 N11 . 1.265(2) ?
O11 N11 . 1.223(2) ?
O13 N11 . 1.249(2) ?
O2W H23 . 0.84(3) ?
O2W H24 . 0.86(3) ?
O1W H12 . 0.91(3) ?
O1W H11 . 0.87(3) ?
N9 C8 . 1.345(2) ?
N9 C4 . 1.356(2) ?
N9 H9 . 1.01(3) ?
N21 O22 . 1.2369(18) ?
N21 O21 . 1.2376(18) ?
N21 O23 . 1.2429(18) ?
C4 C5 . 1.360(2) ?
C4 N3 . 1.365(2) ?
N3 C2 . 1.3459(19) ?
N3 H3 . 0.90(3) ?
N7 C8 . 1.314(2) ?
N7 C5 . 1.376(2) ?
N7 H7 . 1.02(3) ?
C6 O6 . 1.206(2) ?
C6 N1 . 1.420(2) ?
C6 C5 . 1.437(2) ?
N1 C2 . 1.344(2) ?
N1 H1 . 0.87(3) ?
C8 H8 . 0.90(2) ?
N2 C2 . 1.307(2) ?
N2 H21 . 0.91(3) ?
N2 H22 . 0.88(3) ?

loop_
_geom_hbond_atom_site_label_D
_geom_hbond_atom_site_label_H
_geom_hbond_atom_site_label_A
_geom_hbond_site_symmetry_A
_geom_hbond_distance_DH
_geom_hbond_distance_HA
_geom_hbond_distance_DA
_geom_hbond_angle_DHA
N(1) H(1) O(21) 2_646 0.87(3) 1.98(3) 2.8417(19) 174(2)
N(3) H(3) O(22) 1_555 0.90(2) 1.84(2) 2.737(2) 176(2)
N(7) H(7) O(2W) 2_545 1.02(2) 1.55(2) 2.566(2) 177(2)
N(9) H(9) O(12) 1_555 1.01(2) 1.73(2) 2.741(2) 178.4(14)
N(9) H(9) O(13) 1_555 1.01(2) 2.34(3) 2.966(2) 118.8(18)
O(1W) H(11) O(23) 1_555 0.87(3) 2.16(3) 2.989(2) 159(2)
O(1W) H(12) O(12) 1_555 0.91(4) 1.95(4) 2.853(2) 174(2)
N(2) H(21) O(21) 1_555 0.91(2) 1.99(2) 2.887(2) 171(2)
N(2) H(22) O(23) 2_646 0.88(3) 2.00(3) 2.884(2) 174(3)
O(2W) H(23) O(1W) 2_545 0.84(3) 1.80(3) 2.643(2) 174(3)
O(2W) H(24) O(13) 1_555 0.85(3) 1.91(3) 2.756(2) 176(2)
C(8) H(8) O(11) 2_545 0.91(2) 2.49(2) 3.267(2) 143.5(17)

loop_
_geom_torsion_atom_site_label_1
_geom_torsion_atom_site_label_2
_geom_torsion_atom_site_label_3
_geom_torsion_atom_site_label_4
_geom_torsion
C8 N9 C4 C5 0.66(18)
C8 N9 C4 N3 -179.39(16)
N9 C4 N3 C2 178.79(15)
C5 C4 N3 C2 -1.3(2)
O6 C6 N1 C2 177.04(16)
C5 C6 N1 C2 -3.3(2)
C5 N7 C8 N9 0.05(19)
C4 N9 C8 N7 -0.44(19)
C6 N1 C2 N2 -176.53(16)
C6 N1 C2 N3 3.8(3)
C4 N3 C2 N2 179.11(15)
C4 N3 C2 N1 -1.2(2)
N9 C4 C5 N7 -0.63(18)
N3 C4 C5 N7 179.41(14)
N9 C4 C5 C6 -178.57(14)
N3 C4 C5 C6 1.5(2)
C8 N7 C5 C4 0.36(19)
C8 N7 C5 C6 178.03(17)
O6 C6 C5 C4 -179.75(18)
N1 C6 C5 C4 0.7(2)
O6 C6 C5 N7 2.9(3)
N1 C6 C5 N7 -176.71(16)
